data_7052363
loop_
_publ_author_name
'Christer B. Aaker\"oy'
'Nate Schultheiss'
'John Desper'
'Curtis Moore'

_publ_section_title
;
 Balancing intermolecular hydrogen-bond interactions for the directed
 assembly of binary 1 : 1 co-crystals
;
_journal_issue 10
_journal_name_full 'New Journal of Chemistry'
_journal_page_first 1452
_journal_paper_doi 10.1039/b608267j
_journal_volume 30
_journal_year 2006
_chemical_formula_moiety '(C13 H12 N4 O) (C7 H4 N2 O6)'
_chemical_formula_sum 'C20 H16 N6 O7'
_chemical_formula_weight 452.39
_chemical_name_systematic
;
1-(3-methoxy-5-pyridyl)-2-(2-amino-6-methyl-4-pyrimidyl)ethyne, (NO2)2PhCOOH
;
_space_group_IT_number 2
_symmetry_cell_setting triclinic
_symmetry_space_group_name_Hall '-P 1'
_symmetry_space_group_name_H-M 'P -1'
_atom_sites_solution_hydrogens geom
_atom_sites_solution_primary direct
_atom_sites_solution_secondary difmap
_audit_creation_method SHELXL-97
_cell_angle_alpha 93.51(10)
_cell_angle_beta 96.29(7)
_cell_angle_gamma 104.50(11)
_cell_formula_units_Z 2
_cell_length_a 7.374(11)
_cell_length_b 8.385(13)
_cell_length_c 17.56(3)
_cell_measurement_reflns_used 1024
_cell_measurement_temperature 173(2)
_cell_measurement_theta_max 25.25
_cell_measurement_theta_min 2.35
_cell_volume 1040(3)
_computing_cell_refinement 'Bruker XSCANS'
_computing_data_collection 'Bruker XSCANS'
_computing_data_reduction 'Bruker SHELXTL'
_computing_molecular_graphics 'Bruker SHELXTL'
_computing_publication_material 'Bruker SHELXTL'
_computing_structure_refinement 'SHELXL-97 (Sheldrick, 1997)'
_computing_structure_solution 'SHELXS-97 (Sheldrick, 1990)'
_diffrn_ambient_temperature 173(2)
_diffrn_measured_fraction_theta_full 0.917
_diffrn_measured_fraction_theta_max 0.917
_diffrn_measurement_device_type 'Bruker P4'
_diffrn_measurement_method '\w scans'
_diffrn_radiation_monochromator graphite
_diffrn_radiation_source 'fine-focus sealed tube'
_diffrn_radiation_type MoK\a
_diffrn_radiation_wavelength 0.71073
_diffrn_reflns_av_R_equivalents 0.2098
_diffrn_reflns_av_sigmaI/netI 0.3545
_diffrn_reflns_limit_h_max 9
_diffrn_reflns_limit_h_min -9
_diffrn_reflns_limit_k_max 10
_diffrn_reflns_limit_k_min -10
_diffrn_reflns_limit_l_max 22
_diffrn_reflns_limit_l_min -20
_diffrn_reflns_number 7011
_diffrn_reflns_theta_full 27.14
_diffrn_reflns_theta_max 27.14
_diffrn_reflns_theta_min 2.34
_exptl_absorpt_coefficient_mu 0.113
_exptl_absorpt_correction_type none
_exptl_crystal_colour colorless
_exptl_crystal_density_diffrn 1.444
_exptl_crystal_density_method 'not measured'
_exptl_crystal_description rod
_exptl_crystal_F_000 468
_exptl_crystal_size_max 0.40
_exptl_crystal_size_mid 0.15
_exptl_crystal_size_min 0.10
_refine_diff_density_max 0.607
_refine_diff_density_min -0.723
_refine_diff_density_rms 0.125
_refine_ls_extinction_coef 0.057(12)
_refine_ls_extinction_expression Fc^*^=kFc[1+0.001xFc^2^\l^3^/sin(2\q)]^-1/4^
_refine_ls_extinction_method SHELXL
_refine_ls_goodness_of_fit_ref 1.042
_refine_ls_hydrogen_treatment constr
_refine_ls_matrix_type full
_refine_ls_number_parameters 301
_refine_ls_number_reflns 4228
_refine_ls_number_restraints 0
_refine_ls_restrained_S_all 1.042
_refine_ls_R_factor_all 0.2841
_refine_ls_R_factor_gt 0.1139
_refine_ls_shift/su_max 0.000
_refine_ls_shift/su_mean 0.000
_refine_ls_structure_factor_coef Fsqd
_refine_ls_weighting_details 'calc w=1/[\s^2^(Fo^2^)+(0.1000P)^2^+0.0000P] where P=(Fo^2^+2Fc^2^)/3'
_refine_ls_weighting_scheme calc
_refine_ls_wR_factor_gt 0.2495
_refine_ls_wR_factor_ref 0.3299
_reflns_number_gt 1209
_reflns_number_total 4228
_reflns_threshold_expression >2sigma(I)
_cod_data_source_file b608267j.txt
_cod_data_source_block 3a
_cod_depositor_comments
;
The following automatic conversions were performed:
'_symmetry_cell_setting' value 'Triclinic' changed to 'triclinic'
according to '/home/saulius/struct/CIF-dictionaries/cif_core.dic'
dictionary named 'cif_core.dic' version 2.4.1 from 2010-06-29.

Automatic conversion script
Id: cif_fix_enum 1527 2010-12-29 10:47:43Z saulius 
;
_cod_original_sg_symbol_H-M P-1
_cod_database_code 7052363

loop_
_symmetry_equiv_pos_as_xyz
'x, y, z'
'-x, -y, -z'

loop_
_atom_site_label
_atom_site_type_symbol
_atom_site_fract_x
_atom_site_fract_y
_atom_site_fract_z
_atom_site_U_iso_or_equiv
_atom_site_adp_type
_atom_site_occupancy
_atom_site_symmetry_multiplicity
_atom_site_calc_flag
_atom_site_refinement_flags
_atom_site_disorder_assembly
_atom_site_disorder_group
N11 N 0.5396(10) 0.2350(6) 0.5225(4) 0.0393(19) Uani 1 1 d . . .
C12 C 0.7118(13) 0.3324(8) 0.5157(4) 0.036(2) Uani 1 1 d . . .
N12 N 0.8613(10) 0.3367(7) 0.5691(3) 0.046(2) Uani 1 1 d . . .
H12A H 0.8459 0.2759 0.6081 0.055 Uiso 1 1 calc R . .
H12B H 0.9735 0.4003 0.5646 0.055 Uiso 1 1 calc R . .
N13 N 0.7508(10) 0.4319(6) 0.4559(3) 0.0364(18) Uani 1 1 d . . .
C14 C 0.5940(13) 0.4306(8) 0.4048(4) 0.039(2) Uani 1 1 d . . .
C15 C 0.4124(13) 0.3361(8) 0.4095(4) 0.042(2) Uani 1 1 d . . .
H15 H 0.3085 0.3383 0.3729 0.050 Uiso 1 1 calc R . .
C16 C 0.3906(11) 0.2392(8) 0.4700(4) 0.0289(19) Uani 1 1 d . . .
C17 C 0.2007(12) 0.1326(9) 0.4812(4) 0.042(2) Uani 1 1 d . . .
H17A H 0.2059 0.0169 0.4810 0.064 Uiso 1 1 calc R . .
H17B H 0.1061 0.1431 0.4393 0.064 Uiso 1 1 calc R . .
H17C H 0.1660 0.1682 0.5305 0.064 Uiso 1 1 calc R . .
C18 C 0.6271(12) 0.5340(8) 0.3417(4) 0.034(2) Uani 1 1 d . . .
N21 N 0.8641(11) 0.9107(7) 0.1564(4) 0.049(2) Uani 1 1 d . . .
C22 C 0.7085(13) 0.9064(9) 0.1055(4) 0.041(2) Uani 1 1 d . . .
H22 H 0.7267 0.9750 0.0644 0.049 Uiso 1 1 calc R . .
C23 C 0.5270(13) 0.8113(9) 0.1082(4) 0.044(3) Uani 1 1 d . . .
O23 O 0.3904(9) 0.8272(6) 0.0506(3) 0.0469(17) Uani 1 1 d . . .
C24 C 0.4972(12) 0.7121(8) 0.1675(4) 0.036(2) Uani 1 1 d . . .
H24 H 0.3751 0.6450 0.1722 0.043 Uiso 1 1 calc R . .
C25 C 0.6579(14) 0.7136(9) 0.2219(5) 0.046(3) Uani 1 1 d . . .
C26 C 0.8272(15) 0.8126(9) 0.2161(4) 0.048(3) Uani 1 1 d . . .
H26 H 0.9281 0.8158 0.2553 0.057 Uiso 1 1 calc R . .
C27 C 0.1953(14) 0.7346(10) 0.0546(5) 0.062(3) Uani 1 1 d . . .
H27A H 0.1133 0.7519 0.0098 0.093 Uiso 1 1 calc R . .
H27B H 0.1534 0.7735 0.1018 0.093 Uiso 1 1 calc R . .
H27C H 0.1888 0.6165 0.0551 0.093 Uiso 1 1 calc R . .
C28 C 0.6367(12) 0.6170(8) 0.2883(4) 0.034(2) Uani 1 1 d . . .
C31 C 0.4979(14) -0.0932(8) 0.7434(4) 0.040(2) Uani 1 1 d . . .
C37 C 0.5727(14) 0.0249(9) 0.6843(4) 0.043(2) Uani 1 1 d . . .
O31 O 0.4393(8) 0.0320(5) 0.6280(3) 0.0431(16) Uani 1 1 d . . .
H31 H 0.4771 0.1162 0.6047 0.052 Uiso 1 1 calc R . .
O32 O 0.7358(9) 0.1020(7) 0.6904(3) 0.0518(18) Uani 1 1 d . . .
C32 C 0.6299(12) -0.1195(8) 0.8033(4) 0.034(2) Uani 1 1 d . . .
H32 H 0.7608 -0.0664 0.8066 0.041 Uiso 1 1 calc R . .
C33 C 0.5593(14) -0.2266(9) 0.8572(4) 0.045(3) Uani 1 1 d . . .
N33 N 0.6947(11) -0.2582(8) 0.9209(4) 0.0413(19) Uani 1 1 d . . .
O33 O 0.8547(10) -0.1624(8) 0.9318(3) 0.067(2) Uani 1 1 d . . .
O34 O 0.6459(9) -0.3732(6) 0.9582(3) 0.0495(18) Uani 1 1 d . . .
C34 C 0.3708(13) -0.3069(8) 0.8537(4) 0.036(2) Uani 1 1 d . . .
H34 H 0.3274 -0.3808 0.8907 0.044 Uiso 1 1 calc R . .
C35 C 0.2448(14) -0.2763(9) 0.7938(4) 0.042(2) Uani 1 1 d . . .
N35 N 0.0413(12) -0.3569(8) 0.7885(4) 0.057(2) Uani 1 1 d . . .
O35 O -0.0139(10) -0.4490(8) 0.8387(4) 0.075(2) Uani 1 1 d . . .
O36 O -0.0678(9) -0.3297(8) 0.7350(4) 0.070(2) Uani 1 1 d . . .
C36 C 0.3063(13) -0.1714(9) 0.7378(4) 0.040(2) Uani 1 1 d . . .
H36 H 0.2196 -0.1539 0.6971 0.048 Uiso 1 1 calc R . .

loop_
_atom_site_aniso_label
_atom_site_aniso_U_11
_atom_site_aniso_U_22
_atom_site_aniso_U_33
_atom_site_aniso_U_23
_atom_site_aniso_U_13
_atom_site_aniso_U_12
N11 0.039(5) 0.023(3) 0.050(4) -0.005(3) -0.022(4) 0.010(3)
C12 0.046(6) 0.023(4) 0.034(4) -0.013(3) -0.020(4) 0.015(4)
N12 0.053(5) 0.044(4) 0.037(4) 0.013(3) -0.015(4) 0.014(4)
N13 0.051(5) 0.024(3) 0.034(4) 0.002(3) -0.009(3) 0.017(3)
C14 0.053(7) 0.027(4) 0.034(4) -0.010(3) -0.017(4) 0.018(4)
C15 0.056(7) 0.033(4) 0.034(4) -0.005(3) -0.027(4) 0.022(5)
C16 0.025(5) 0.026(4) 0.033(4) -0.001(3) -0.004(4) 0.004(4)
C17 0.040(6) 0.047(5) 0.038(5) -0.005(4) -0.014(4) 0.019(5)
C18 0.043(6) 0.028(4) 0.032(4) 0.006(3) -0.005(4) 0.016(4)
N21 0.057(6) 0.039(4) 0.048(4) 0.007(3) -0.007(4) 0.013(4)
C22 0.050(7) 0.036(4) 0.033(4) 0.004(3) -0.007(4) 0.009(4)
C23 0.051(7) 0.031(4) 0.044(5) -0.005(4) -0.032(5) 0.017(4)
O23 0.056(5) 0.049(3) 0.036(3) 0.009(3) -0.012(3) 0.020(3)
C24 0.040(6) 0.025(4) 0.041(5) -0.003(3) -0.014(4) 0.014(4)
C25 0.054(7) 0.026(4) 0.049(5) -0.003(4) -0.025(5) 0.012(4)
C26 0.066(7) 0.038(4) 0.034(5) 0.000(4) -0.024(5) 0.018(5)
C27 0.060(8) 0.048(5) 0.066(6) -0.003(4) -0.036(6) 0.015(5)
C28 0.035(6) 0.025(4) 0.038(4) -0.002(3) -0.010(4) 0.010(4)
C31 0.071(8) 0.030(4) 0.020(4) -0.001(3) -0.016(4) 0.026(5)
C37 0.035(6) 0.041(5) 0.047(5) -0.009(4) -0.026(5) 0.015(5)
O31 0.052(4) 0.035(3) 0.041(3) 0.008(2) -0.009(3) 0.013(3)
O32 0.049(5) 0.061(4) 0.038(3) 0.023(3) -0.013(3) 0.005(3)
C32 0.051(6) 0.027(4) 0.027(4) 0.003(3) -0.002(4) 0.018(4)
C33 0.067(8) 0.031(4) 0.033(5) -0.004(4) -0.022(5) 0.023(5)
N33 0.040(5) 0.043(4) 0.040(4) 0.006(3) -0.011(4) 0.016(4)
O33 0.043(5) 0.093(5) 0.057(4) 0.040(3) -0.010(3) 0.001(4)
O34 0.078(5) 0.038(3) 0.038(3) 0.021(3) 0.004(3) 0.023(3)
C34 0.048(7) 0.030(4) 0.028(4) -0.009(3) -0.006(4) 0.011(4)
C35 0.056(7) 0.037(4) 0.032(4) -0.003(3) -0.012(4) 0.018(4)
N35 0.055(6) 0.056(4) 0.055(5) 0.008(4) -0.021(4) 0.018(4)
O35 0.061(5) 0.085(4) 0.069(4) 0.042(4) -0.012(4) 0.002(4)
O36 0.037(4) 0.097(5) 0.065(4) 0.028(4) -0.010(4) -0.001(4)
C36 0.048(6) 0.041(4) 0.034(5) -0.007(4) -0.015(4) 0.029(5)

loop_
_atom_type_symbol
_atom_type_description
_atom_type_scat_dispersion_real
_atom_type_scat_dispersion_imag
_atom_type_scat_source
C C 0.0033 0.0016 'International Tables Vol C Tables 4.2.6.8 and 6.1.1.4'
H H 0.0000 0.0000 'International Tables Vol C Tables 4.2.6.8 and 6.1.1.4'
N N 0.0061 0.0033 'International Tables Vol C Tables 4.2.6.8 and 6.1.1.4'
O O 0.0106 0.0060 'International Tables Vol C Tables 4.2.6.8 and 6.1.1.4'

loop_
_geom_angle_atom_site_label_1
_geom_angle_atom_site_label_2
_geom_angle_atom_site_label_3
_geom_angle
_geom_angle_site_symmetry_1
_geom_angle_site_symmetry_3
_geom_angle_publ_flag
C12 N11 C16 118.7(6) . . ?
N11 C12 N12 120.1(7) . . ?
N11 C12 N13 124.2(7) . . ?
N12 C12 N13 115.7(8) . . ?
C12 N12 H12A 120.0 . . ?
C12 N12 H12B 120.0 . . ?
H12A N12 H12B 120.0 . . ?
C14 N13 C12 114.1(8) . . ?
N13 C14 C15 124.4(7) . . ?
N13 C14 C18 116.2(8) . . ?
C15 C14 C18 119.4(7) . . ?
C16 C15 C14 116.6(7) . . ?
C16 C15 H15 121.7 . . ?
C14 C15 H15 121.7 . . ?
N11 C16 C15 121.8(8) . . ?
N11 C16 C17 116.9(6) . . ?
C15 C16 C17 121.3(7) . . ?
C16 C17 H17A 109.5 . . ?
C16 C17 H17B 109.5 . . ?
H17A C17 H17B 109.5 . . ?
C16 C17 H17C 109.5 . . ?
H17A C17 H17C 109.5 . . ?
H17B C17 H17C 109.5 . . ?
C28 C18 C14 173.9(9) . . ?
C22 N21 C26 114.1(8) . . ?
N21 C22 C23 126.1(7) . . ?
N21 C22 H22 117.0 . . ?
C23 C22 H22 117.0 . . ?
C24 C23 C22 118.0(7) . . ?
C24 C23 O23 125.9(9) . . ?
C22 C23 O23 116.2(7) . . ?
C23 O23 C27 117.2(7) . . ?
C23 C24 C25 117.4(8) . . ?
C23 C24 H24 121.3 . . ?
C25 C24 H24 121.3 . . ?
C26 C25 C24 120.7(8) . . ?
C26 C25 C28 118.3(7) . . ?
C24 C25 C28 120.7(9) . . ?
C25 C26 N21 123.6(7) . . ?
C25 C26 H26 118.2 . . ?
N21 C26 H26 118.2 . . ?
O23 C27 H27A 109.5 . . ?
O23 C27 H27B 109.5 . . ?
H27A C27 H27B 109.5 . . ?
O23 C27 H27C 109.5 . . ?
H27A C27 H27C 109.5 . . ?
H27B C27 H27C 109.5 . . ?
C18 C28 C25 176.3(9) . . ?
C36 C31 C32 121.7(8) . . ?
C36 C31 C37 120.5(6) . . ?
C32 C31 C37 117.8(8) . . ?
O32 C37 O31 125.3(8) . . ?
O32 C37 C31 121.9(7) . . ?
O31 C37 C31 112.8(8) . . ?
C37 O31 H31 109.5 . . ?
C33 C32 C31 117.2(8) . . ?
C33 C32 H32 121.4 . . ?
C31 C32 H32 121.4 . . ?
C34 C33 C32 122.9(7) . . ?
C34 C33 N33 118.4(8) . . ?
C32 C33 N33 118.7(9) . . ?
O34 N33 O33 123.2(7) . . ?
O34 N33 C33 119.9(8) . . ?
O33 N33 C33 117.0(7) . . ?
C33 C34 C35 117.9(8) . . ?
C33 C34 H34 121.0 . . ?
C35 C34 H34 121.0 . . ?
C36 C35 C34 122.0(9) . . ?
C36 C35 N35 118.1(7) . . ?
C34 C35 N35 120.0(8) . . ?
O36 N35 O35 122.6(9) . . ?
O36 N35 C35 119.2(8) . . ?
O35 N35 C35 118.2(7) . . ?
C31 C36 C35 118.2(7) . . ?
C31 C36 H36 120.9 . . ?
C35 C36 H36 120.9 . . ?

loop_
_geom_bond_atom_site_label_1
_geom_bond_atom_site_label_2
_geom_bond_distance
_geom_bond_site_symmetry_2
_geom_bond_publ_flag
N11 C12 1.349(11) . ?
N11 C16 1.363(9) . ?
C12 N12 1.357(9) . ?
C12 N13 1.390(10) . ?
N12 H12A 0.8800 . ?
N12 H12B 0.8800 . ?
N13 C14 1.382(9) . ?
C14 C15 1.389(12) . ?
C14 C18 1.452(11) . ?
C15 C16 1.375(10) . ?
C15 H15 0.9500 . ?
C16 C17 1.501(11) . ?
C17 H17A 0.9800 . ?
C17 H17B 0.9800 . ?
C17 H17C 0.9800 . ?
C18 C28 1.199(9) . ?
N21 C22 1.367(9) . ?
N21 C26 1.381(10) . ?
C22 C23 1.383(12) . ?
C22 H22 0.9500 . ?
C23 C24 1.374(11) . ?
C23 O23 1.384(8) . ?
O23 C27 1.465(11) . ?
C24 C25 1.435(10) . ?
C24 H24 0.9500 . ?
C25 C26 1.333(13) . ?
C25 C28 1.461(11) . ?
C26 H26 0.9500 . ?
C27 H27A 0.9800 . ?
C27 H27B 0.9800 . ?
C27 H27C 0.9800 . ?
C31 C36 1.391(13) . ?
C31 C32 1.419(9) . ?
C31 C37 1.528(12) . ?
C37 O32 1.204(10) . ?
C37 O31 1.332(8) . ?
O31 H31 0.8400 . ?
C32 C33 1.397(11) . ?
C32 H32 0.9500 . ?
C33 C34 1.377(12) . ?
C33 N33 1.496(9) . ?
N33 O34 1.201(8) . ?
N33 O33 1.238(9) . ?
C34 C35 1.405(10) . ?
C34 H34 0.9500 . ?
C35 C36 1.396(12) . ?
C35 N35 1.473(12) . ?
N35 O36 1.238(8) . ?
N35 O35 1.242(10) . ?
C36 H36 0.9500 . ?

loop_
_geom_hbond_atom_site_label_D
_geom_hbond_atom_site_label_H
_geom_hbond_atom_site_label_A
_geom_hbond_distance_DH
_geom_hbond_distance_HA
_geom_hbond_distance_DA
_geom_hbond_angle_DHA
_geom_hbond_site_symmetry_A
N12 H12A O32 0.88 2.19 3.049(9) 165.6 .
N12 H12B N13 0.88 2.24 3.121(12) 175.3 2_766
O31 H31 N11 0.84 1.84 2.633(9) 157.2 .

loop_
_geom_torsion_atom_site_label_1
_geom_torsion_atom_site_label_2
_geom_torsion_atom_site_label_3
_geom_torsion_atom_site_label_4
_geom_torsion
_geom_torsion_site_symmetry_1
_geom_torsion_site_symmetry_2
_geom_torsion_site_symmetry_3
_geom_torsion_site_symmetry_4
_geom_torsion_publ_flag
C16 N11 C12 N12 177.0(6) . . . . ?
C16 N11 C12 N13 -3.5(11) . . . . ?
N11 C12 N13 C14 3.4(10) . . . . ?
N12 C12 N13 C14 -177.1(6) . . . . ?
C12 N13 C14 C15 -1.8(10) . . . . ?
C12 N13 C14 C18 179.4(6) . . . . ?
N13 C14 C15 C16 0.4(11) . . . . ?
C18 C14 C15 C16 179.2(6) . . . . ?
C12 N11 C16 C15 1.9(10) . . . . ?
C12 N11 C16 C17 -178.2(6) . . . . ?
C14 C15 C16 N11 -0.4(11) . . . . ?
C14 C15 C16 C17 179.7(7) . . . . ?
N13 C14 C18 C28 -167(7) . . . . ?
C15 C14 C18 C28 14(7) . . . . ?
C26 N21 C22 C23 -2.1(11) . . . . ?
N21 C22 C23 C24 0.5(12) . . . . ?
N21 C22 C23 O23 179.7(7) . . . . ?
C24 C23 O23 C27 2.4(11) . . . . ?
C22 C23 O23 C27 -176.8(7) . . . . ?
C22 C23 C24 C25 -0.5(11) . . . . ?
O23 C23 C24 C25 -179.7(7) . . . . ?
C23 C24 C25 C26 2.4(11) . . . . ?
C23 C24 C25 C28 177.4(7) . . . . ?
C24 C25 C26 N21 -4.4(13) . . . . ?
C28 C25 C26 N21 -179.5(7) . . . . ?
C22 N21 C26 C25 4.0(12) . . . . ?
C14 C18 C28 C25 -140(11) . . . . ?
C26 C25 C28 C18 -57(12) . . . . ?
C24 C25 C28 C18 128(12) . . . . ?
C36 C31 C37 O32 175.4(8) . . . . ?
C32 C31 C37 O32 -4.6(11) . . . . ?
C36 C31 C37 O31 -4.2(10) . . . . ?
C32 C31 C37 O31 175.9(6) . . . . ?
C36 C31 C32 C33 -0.5(10) . . . . ?
C37 C31 C32 C33 179.5(6) . . . . ?
C31 C32 C33 C34 0.7(11) . . . . ?
C31 C32 C33 N33 179.5(6) . . . . ?
C34 C33 N33 O34 14.1(10) . . . . ?
C32 C33 N33 O34 -164.7(7) . . . . ?
C34 C33 N33 O33 -166.4(7) . . . . ?
C32 C33 N33 O33 14.7(10) . . . . ?
C32 C33 C34 C35 -1.3(11) . . . . ?
N33 C33 C34 C35 179.9(6) . . . . ?
C33 C34 C35 C36 1.6(11) . . . . ?
C33 C34 C35 N35 -178.9(7) . . . . ?
C36 C35 N35 O36 0.1(11) . . . . ?
C34 C35 N35 O36 -179.5(7) . . . . ?
C36 C35 N35 O35 -179.3(7) . . . . ?
C34 C35 N35 O35 1.1(11) . . . . ?
C32 C31 C36 C35 0.8(11) . . . . ?
C37 C31 C36 C35 -179.1(7) . . . . ?
C34 C35 C36 C31 -1.4(11) . . . . ?
N35 C35 C36 C31 179.1(7) . . . . ?

loop_
_cod_related_entry_id
_cod_related_entry_database
_cod_related_entry_code
1 ChemSpider 21141713
